data_1509988
loop_
_publ_author_name
'Sato, A.'
'Ishii, M.'
'Adams, S.'
'Tansho, M.'
'Wada, H.'
'Onoda, M.'

_publ_section_title
;
 Phase transition and crystal structure of silver-ion conductor Ag12-n
 M(+n) S6 (M = Ti, Nb, Na)
;
_journal_name_full 'Solid State Ionics'
_journal_page_first 723
_journal_page_last 727
_journal_volume 154
_journal_year 2002
_chemical_formula_sum 'Ag8 S6 Ti'
_chemical_name_systematic 'Ag8 Ti S6'
_space_group_IT_number 33
_symmetry_space_group_name_Hall 'P 2c -2n'
_symmetry_space_group_name_H-M 'P n a 21'
_cell_angle_alpha 90
_cell_angle_beta 90
_cell_angle_gamma 90
_cell_formula_units_Z 4
_cell_length_a 15.095
_cell_length_b 7.462
_cell_length_c 10.641
_cell_volume 1198.590
_citation_journal_id_ASTM SSIOD3
_cod_data_source_file silver3-x_295.cif
_cod_data_source_block Ag8S6Ti1
_cod_original_cell_volume 1198.59
_cod_original_formula_sum 'Ag8 S6 Ti1'
_cod_database_code 1509988

loop_
_symmetry_equiv_pos_as_xyz
x,y,z
-x,-y,z+1/2
-x+1/2,y+1/2,z+1/2
x+1/2,-y+1/2,z

loop_
_atom_site_label
_atom_site_type_symbol
_atom_site_fract_x
_atom_site_fract_y
_atom_site_fract_z
_atom_site_occupancy
_atom_site_U_iso_or_equiv
Ag7 Ag+1 0.4419 0.773 0.023 1 0.0
S4 S-2 0.479 0.283 0.132 1 0.0
S1 S-2 0.373 0.734 0.241 1 0.0
S5 S-2 0.369 0.55 -0.083 1 0.0
Ag5 Ag+1 0.274 0.004 0.3 1 0.0
Ag2 Ag+1 0.479 0.985 0.27 1 0.0
Ti1 Ti+4 0.361 0.256 0.012 1 0.0
Ag6 Ag+1 0.073 0.892 0.201 1 0.0
S2 S-2 0.123 0.693 -0.015 1 0.0
S3 S-2 0.266 0.275 0.169 1 0.0
Ag8 Ag+1 0.2339 0.935 0.005 1 0.0
S6 S-2 0.38 -0.013 0.871 1 0.0
Ag3 Ag+1 0.2324 0.629 0.193 1 0.0
Ag4 Ag+1 0.42 0.432 0.352 1 0.0
Ag1 Ag+1 0.1219 0.288 0 1 0.0
